data_4061702
loop_
_publ_author_name
Carpentier
Lehmann

_journal_name_full Organometallics
_journal_paper_doi 10.1021/om050560c
_journal_year 2005
_chemical_formula_sum 'C16 H32 Cl2 O4 S Zr'
_chemical_formula_weight 482.60
_space_group_IT_number 14
_symmetry_cell_setting monoclinic
_symmetry_space_group_name_Hall '-P 2yn'
_symmetry_space_group_name_H-M 'P 1 21/n 1'
_cell_angle_alpha 90.00
_cell_angle_beta 101.9900(7)
_cell_angle_gamma 90.00
_cell_formula_units_Z 4
_cell_length_a 10.2494(2)
_cell_length_b 10.8080(2)
_cell_length_c 20.4758(3)
_cell_measurement_temperature 120(1)
_cell_volume 2218.73(7)
_diffrn_ambient_temperature 293(2)
_exptl_crystal_density_diffrn 1.445
_cod_depositor_comments
;
The following automatic conversions were performed:
'_symmetry_cell_setting' value 'Monoclinic' changed to 'monoclinic'
according to '/home/saulius/struct/CIF-dictionaries/cif_core.dic'
dictionary named 'cif_core.dic' version 2.4.1 from 2010-06-29.

Automatic conversion script
Id: cif_fix_enum 1527 2010-12-29 10:47:43Z saulius 
;
_cod_original_sg_symbol_H-M 'P 21/n'
_cod_database_code 4061702

loop_
_symmetry_equiv_pos_as_xyz
'x, y, z'
'-x+1/2, y+1/2, -z+1/2'
'-x, -y, -z'
'x-1/2, -y-1/2, z-1/2'

loop_
_atom_site_label
_atom_site_type_symbol
_atom_site_fract_x
_atom_site_fract_y
_atom_site_fract_z
_atom_site_U_iso_or_equiv
_atom_site_adp_type
_atom_site_occupancy
_atom_site_symmetry_multiplicity
_atom_site_calc_flag
_atom_site_refinement_flags
_atom_site_disorder_assembly
_atom_site_disorder_group
Zr1 Zr 0.814263(14) -0.201832(14) 0.586113(7) 0.01369(7) Uani 1 1 d . . .
Cl1 Cl 0.83956(4) -0.42979(4) 0.60624(2) 0.02158(10) Uani 1 1 d . . .
Cl2 Cl 0.75750(4) -0.00143(4) 0.52810(2) 0.02008(10) Uani 1 1 d . . .
S1 S 0.96920(5) -0.03972(5) 0.76494(3) 0.03552(13) Uani 1 1 d . . .
O1 O 0.73261(12) -0.16553(11) 0.65928(6) 0.0185(2) Uani 1 1 d . . .
O2 O 0.99646(12) -0.16610(12) 0.62556(6) 0.0210(3) Uani 1 1 d . . .
O3 O 0.87734(12) -0.25317(11) 0.48813(6) 0.0181(2) Uani 1 1 d . . .
O4 O 0.60814(11) -0.26098(11) 0.52467(5) 0.0167(2) Uani 1 1 d . . .
C1 C 0.69675(17) -0.10340(16) 0.71389(8) 0.0187(3) Uani 1 1 d . . .
C2 C 0.8133(2) -0.10912(19) 0.77418(9) 0.0277(4) Uani 1 1 d . . .
H2A H 0.8302 -0.1954 0.7860 0.033 Uiso 1 1 calc R . .
H2B H 0.7854 -0.0693 0.8115 0.033 Uiso 1 1 calc R . .
C3 C 1.0645(2) -0.1706(2) 0.74486(9) 0.0300(4) Uani 1 1 d . . .
H3A H 1.1428 -0.1801 0.7803 0.036 Uiso 1 1 calc R . .
H3B H 1.0108 -0.2446 0.7445 0.036 Uiso 1 1 calc R . .
C4 C 1.11025(17) -0.16330(18) 0.67811(9) 0.0224(4) Uani 1 1 d . . .
C5 C 0.6600(2) 0.02925(19) 0.69373(10) 0.0324(4) Uani 1 1 d . . .
H5A H 0.5869 0.0298 0.6559 0.039 Uiso 1 1 calc R . .
H5B H 0.7354 0.0701 0.6823 0.039 Uiso 1 1 calc R . .
H5C H 0.6344 0.0718 0.7303 0.039 Uiso 1 1 calc R . .
C6 C 0.5778(2) -0.1706(2) 0.73188(10) 0.0318(4) Uani 1 1 d . . .
H6A H 0.6026 -0.2542 0.7446 0.038 Uiso 1 1 calc R . .
H6B H 0.5049 -0.1710 0.6939 0.038 Uiso 1 1 calc R . .
H6C H 0.5513 -0.1288 0.7684 0.038 Uiso 1 1 calc R . .
C7 C 1.1929(2) -0.2796(2) 0.67232(12) 0.0346(5) Uani 1 1 d . . .
H7A H 1.1404 -0.3519 0.6759 0.041 Uiso 1 1 calc R . .
H7B H 1.2711 -0.2800 0.7075 0.041 Uiso 1 1 calc R . .
H7C H 1.2190 -0.2798 0.6299 0.041 Uiso 1 1 calc R . .
C8 C 1.1891(2) -0.0465(2) 0.67213(12) 0.0360(5) Uani 1 1 d . . .
H8A H 1.1352 0.0246 0.6763 0.043 Uiso 1 1 calc R . .
H8B H 1.2138 -0.0450 0.6294 0.043 Uiso 1 1 calc R . .
H8C H 1.2680 -0.0452 0.7069 0.043 Uiso 1 1 calc R . .
C9 C 0.98568(18) -0.18332(17) 0.46802(9) 0.0223(4) Uani 1 1 d . . .
H9A H 1.0623 -0.1777 0.5048 0.027 Uiso 1 1 calc R . .
H9B H 0.9564 -0.1003 0.4541 0.027 Uiso 1 1 calc R . .
C10 C 1.02064(18) -0.25493(18) 0.41030(9) 0.0235(4) Uani 1 1 d . . .
H10A H 1.0946 -0.3109 0.4256 0.028 Uiso 1 1 calc R . .
H10B H 1.0433 -0.1995 0.3771 0.028 Uiso 1 1 calc R . .
C11 C 0.89263(19) -0.32582(19) 0.38256(9) 0.0245(4) Uani 1 1 d . . .
H11A H 0.8279 -0.2740 0.3537 0.029 Uiso 1 1 calc R . .
H11B H 0.9101 -0.3986 0.3580 0.029 Uiso 1 1 calc R . .
C12 C 0.84534(18) -0.36085(16) 0.44533(9) 0.0210(3) Uani 1 1 d . . .
H12A H 0.7502 -0.3769 0.4357 0.025 Uiso 1 1 calc R . .
H12B H 0.8918 -0.4336 0.4660 0.025 Uiso 1 1 calc R . .
C13 C 0.53221(17) -0.20518(16) 0.46315(8) 0.0195(3) Uani 1 1 d . . .
H13A H 0.5840 -0.2051 0.4285 0.023 Uiso 1 1 calc R . .
H13B H 0.5073 -0.1208 0.4710 0.023 Uiso 1 1 calc R . .
C14 C 0.41028(18) -0.28586(17) 0.44360(9) 0.0227(4) Uani 1 1 d . . .
H14A H 0.4288 -0.3584 0.4192 0.027 Uiso 1 1 calc R . .
H14B H 0.3364 -0.2405 0.4168 0.027 Uiso 1 1 calc R . .
C15 C 0.38156(18) -0.32081(18) 0.51125(9) 0.0243(4) Uani 1 1 d . . .
H15A H 0.3362 -0.2543 0.5293 0.029 Uiso 1 1 calc R . .
H15B H 0.3278 -0.3953 0.5082 0.029 Uiso 1 1 calc R . .
C16 C 0.51978(17) -0.34213(17) 0.55319(9) 0.0216(3) Uani 1 1 d . . .
H16A H 0.5226 -0.3210 0.5995 0.026 Uiso 1 1 calc R . .
H16B H 0.5459 -0.4280 0.5508 0.026 Uiso 1 1 calc R . .

loop_
_atom_site_aniso_label
_atom_site_aniso_U_11
_atom_site_aniso_U_22
_atom_site_aniso_U_33
_atom_site_aniso_U_23
_atom_site_aniso_U_13
_atom_site_aniso_U_12
Zr1 0.01404(10) 0.01514(10) 0.01218(9) -0.00068(5) 0.00338(6) -0.00072(5)
Cl1 0.0255(2) 0.01791(19) 0.0220(2) 0.00526(15) 0.00661(15) 0.00313(15)
Cl2 0.0209(2) 0.01514(19) 0.0253(2) 0.00231(14) 0.00736(15) -0.00105(14)
S1 0.0305(3) 0.0389(3) 0.0356(3) -0.0181(2) 0.0034(2) -0.0029(2)
O1 0.0216(6) 0.0203(6) 0.0147(5) -0.0027(4) 0.0065(4) -0.0002(5)
O2 0.0167(6) 0.0268(6) 0.0182(6) -0.0020(5) 0.0005(4) -0.0015(5)
O3 0.0224(6) 0.0167(6) 0.0173(5) -0.0040(5) 0.0093(4) -0.0055(5)
O4 0.0163(6) 0.0183(6) 0.0147(5) 0.0038(4) 0.0013(4) -0.0025(4)
C1 0.0245(8) 0.0181(8) 0.0151(7) -0.0006(6) 0.0080(6) 0.0034(6)
C2 0.0327(10) 0.0327(10) 0.0184(8) -0.0031(7) 0.0072(7) 0.0055(8)
C3 0.0255(9) 0.0393(11) 0.0229(9) 0.0030(8) -0.0005(7) 0.0064(8)
C4 0.0155(8) 0.0286(9) 0.0212(8) 0.0002(7) -0.0007(6) 0.0010(7)
C5 0.0437(12) 0.0256(10) 0.0303(10) 0.0035(8) 0.0132(9) 0.0118(9)
C6 0.0338(11) 0.0354(11) 0.0310(10) -0.0004(8) 0.0180(8) 0.0000(9)
C7 0.0233(10) 0.0367(11) 0.0426(12) 0.0018(9) 0.0046(8) 0.0063(8)
C8 0.0242(10) 0.0365(11) 0.0434(12) 0.0018(9) -0.0016(8) -0.0083(8)
C9 0.0249(9) 0.0236(9) 0.0213(8) -0.0036(7) 0.0119(7) -0.0081(7)
C10 0.0221(9) 0.0269(9) 0.0239(8) -0.0049(7) 0.0106(7) -0.0014(7)
C11 0.0245(9) 0.0318(10) 0.0179(8) -0.0065(7) 0.0059(7) -0.0030(7)
C12 0.0244(8) 0.0184(8) 0.0213(8) -0.0066(6) 0.0072(6) -0.0039(7)
C13 0.0201(8) 0.0212(8) 0.0159(7) 0.0043(6) 0.0008(6) 0.0012(6)
C14 0.0229(9) 0.0208(8) 0.0213(8) -0.0004(6) -0.0027(7) -0.0016(7)
C15 0.0182(8) 0.0265(9) 0.0278(9) 0.0030(7) 0.0036(7) -0.0050(7)
C16 0.0215(8) 0.0223(8) 0.0207(8) 0.0042(7) 0.0033(6) -0.0071(7)

loop_
_geom_bond_atom_site_label_1
_geom_bond_atom_site_label_2
_geom_bond_distance
_geom_bond_site_symmetry_2
_geom_bond_publ_flag
Zr1 O1 1.9025(11) . ?
Zr1 O2 1.9137(12) . ?
Zr1 O3 2.3000(11) . ?
Zr1 O4 2.3131(11) . ?
Zr1 Cl2 2.4807(4) . ?
Zr1 Cl1 2.5026(4) . ?
S1 C2 1.810(2) . ?
S1 C3 1.814(2) . ?
O1 C1 1.4167(19) . ?
O2 C4 1.413(2) . ?
O3 C12 1.4527(19) . ?
O3 C9 1.471(2) . ?
O4 C13 1.4658(19) . ?
O4 C16 1.466(2) . ?
C1 C5 1.518(3) . ?
C1 C6 1.528(3) . ?
C1 C2 1.530(2) . ?
C2 H2A 0.9700 . ?
C2 H2B 0.9700 . ?
C3 C4 1.537(3) . ?
C3 H3A 0.9700 . ?
C3 H3B 0.9700 . ?
C4 C8 1.517(3) . ?
C4 C7 1.535(3) . ?
C5 H5A 0.9600 . ?
C5 H5B 0.9600 . ?
C5 H5C 0.9600 . ?
C6 H6A 0.9600 . ?
C6 H6B 0.9600 . ?
C6 H6C 0.9600 . ?
C7 H7A 0.9600 . ?
C7 H7B 0.9600 . ?
C7 H7C 0.9600 . ?
C8 H8A 0.9600 . ?
C8 H8B 0.9600 . ?
C8 H8C 0.9600 . ?
C9 C10 1.517(2) . ?
C9 H9A 0.9700 . ?
C9 H9B 0.9700 . ?
C10 C11 1.524(2) . ?
C10 H10A 0.9700 . ?
C10 H10B 0.9700 . ?
C11 C12 1.513(2) . ?
C11 H11A 0.9700 . ?
C11 H11B 0.9700 . ?
C12 H12A 0.9700 . ?
C12 H12B 0.9700 . ?
C13 C14 1.508(2) . ?
C13 H13A 0.9700 . ?
C13 H13B 0.9700 . ?
C14 C15 1.522(3) . ?
C14 H14A 0.9700 . ?
C14 H14B 0.9700 . ?
C15 C16 1.514(2) . ?
C15 H15A 0.9700 . ?
C15 H15B 0.9700 . ?
C16 H16A 0.9700 . ?
C16 H16B 0.9700 . ?
